data_8100135
loop_
_publ_author_name
'Liu, Zhi'
'Yu, Wen-Tao'
'Tao, Xu-Tang'
'Jiang, Min-Hua'

_publ_section_title
;
Crystal structure of bis(4-bromoanilinium) tetrachloroplumbate(II), 
(BrC~6~H~4~NH~3~)~2~PbCl~4~
;
_journal_issue 3
_journal_name_full 'Zeitschrift f\"ur Kristallographie - New Crystal Structures'
_journal_page_first 303
_journal_page_last 304
_journal_volume 219
_journal_year 2004
_chemical_formula_moiety '(C6 H7 N Br)2,Pb Cl4'
_chemical_formula_sum 'C12 H14 Br2 Cl4 N2 Pb'
_chemical_formula_weight 695.06
_space_group_IT_number 14
_symmetry_cell_setting monoclinic
_symmetry_space_group_name_Hall '-P 2ybc'
_symmetry_space_group_name_H-M 'P 1 21/c 1'
_cell_angle_alpha 90.00
_cell_angle_beta 104.774(7)
_cell_angle_gamma 90.00
_cell_formula_units_Z 6
_cell_length_a 17.3727(15)
_cell_length_b 7.7631(13)
_cell_length_c 22.2415(17)
_cell_measurement_temperature 293(2)
_cell_volume 2900.5(6)
_diffrn_ambient_temperature 293(2)
_exptl_crystal_density_diffrn 2.388
_cod_depositor_comments
;
The following automatic conversions were performed:
'_symmetry_cell_setting' value 'Monoclinic' changed to 'monoclinic'
according to '/home/saulius/struct/CIF-dictionaries/cif_core.dic'
dictionary named 'cif_core.dic' version 2.4.1 from 2010-06-29.

Automatic conversion script
Id: cif_fix_enum 1527 2010-12-29 10:47:43Z saulius 
;
_cod_original_sg_symbol_H-M 'P 21/c'
_cod_database_code 8100135

loop_
_symmetry_equiv_pos_as_xyz
'x, y, z'
'-x, y+1/2, -z+1/2'
'-x, -y, -z'
'x, -y-1/2, z-1/2'

loop_
_atom_site_label
_atom_site_type_symbol
_atom_site_fract_x
_atom_site_fract_y
_atom_site_fract_z
_atom_site_U_iso_or_equiv
_atom_site_adp_type
_atom_site_occupancy
_atom_site_symmetry_multiplicity
_atom_site_Wyckoff_symbol
_atom_site_calc_flag
_atom_site_refinement_flags
_atom_site_disorder_assembly
_atom_site_disorder_group
C1 C 0.7344(10) 1.018(2) 0.1043(7) 0.054(4) Uani 1 4 e d . . .
C2 C 0.6834(12) 1.078(3) 0.0510(8) 0.068(5) Uani 1 4 e d . . .
H2D H 0.7017 1.1016 0.0161 0.081 Uiso 1 4 e calc R . .
C3 C 0.6048(12) 1.102(3) 0.0499(7) 0.072(6) Uani 1 4 e d . . .
H3D H 0.5689 1.1390 0.0137 0.087 Uiso 1 4 e calc R . .
C4 C 0.5804(12) 1.072(3) 0.1012(9) 0.067(5) Uani 1 4 e d . . .
C5 C 0.6317(12) 1.014(3) 0.1548(9) 0.070(5) Uani 1 4 e d . . .
H5A H 0.6131 0.9926 0.1898 0.084 Uiso 1 4 e calc R . .
C6 C 0.7121(10) 0.985(2) 0.1571(7) 0.050(4) Uani 1 4 e d . . .
H6A H 0.7480 0.9450 0.1929 0.060 Uiso 1 4 e calc R . .
C7 C 0.7510(11) 0.514(3) 0.2939(8) 0.061(5) Uani 1 4 e d . . .
C8 C 0.7165(13) 0.657(3) 0.3135(9) 0.074(6) Uani 1 4 e d . . .
H8A H 0.7467 0.7257 0.3450 0.089 Uiso 1 4 e calc R . .
C9 C 0.6398(15) 0.698(2) 0.2876(9) 0.076(6) Uani 1 4 e d . . .
H9A H 0.6175 0.7949 0.3007 0.091 Uiso 1 4 e calc R . .
C10 C 0.5932(12) 0.591(3) 0.2400(8) 0.067(5) Uani 1 4 e d . . .
C11 C 0.6260(11) 0.444(2) 0.2205(8) 0.062(5) Uani 1 4 e d . . .
H11A H 0.5955 0.3742 0.1894 0.074 Uiso 1 4 e calc R . .
C12 C 0.7032(13) 0.403(2) 0.2476(8) 0.067(5) Uani 1 4 e d . . .
H12A H 0.7250 0.3026 0.2361 0.080 Uiso 1 4 e calc R . .
C13 C 0.7986(10) 0.000(3) 0.5004(7) 0.060(4) Uani 1 4 e d . . .
C14 C 0.7284(13) -0.015(3) 0.4611(7) 0.072(6) Uani 1 4 e d . . .
H14A H 0.7250 -0.0069 0.4188 0.086 Uiso 1 4 e calc R . .
C15 C 0.6586(12) -0.044(2) 0.4797(8) 0.064(5) Uani 1 4 e d . . .
H15A H 0.6100 -0.0516 0.4501 0.077 Uiso 1 4 e calc R . .
C16 C 0.6616(12) -0.061(2) 0.5386(8) 0.061(5) Uani 1 4 e d . . .
C17 C 0.7328(14) -0.044(2) 0.5782(9) 0.074(6) Uani 1 4 e d . . .
H17A H 0.7353 -0.0502 0.6204 0.089 Uiso 1 4 e calc R . .
C18 C 0.8026(11) -0.019(3) 0.5618(8) 0.071(6) Uani 1 4 e d . . .
H18A H 0.8510 -0.0143 0.5916 0.085 Uiso 1 4 e calc R . .
N1 N 0.8193(8) 0.9939(19) 0.1042(6) 0.061(4) Uani 1 4 e d . . .
H1A H 0.8463 0.9541 0.1411 0.092 Uiso 1 4 e calc R . .
H1B H 0.8397 1.0944 0.0968 0.092 Uiso 1 4 e calc R . .
H1C H 0.8226 0.9188 0.0748 0.092 Uiso 1 4 e calc R . .
N2 N 0.8351(10) 0.471(2) 0.3217(7) 0.079(5) Uani 1 4 e d . . .
H2A H 0.8571 0.5528 0.3489 0.118 Uiso 1 4 e calc R . .
H2B H 0.8608 0.4649 0.2920 0.118 Uiso 1 4 e calc R . .
H2C H 0.8381 0.3705 0.3412 0.118 Uiso 1 4 e calc R . .
N3 N 0.8727(9) 0.028(2) 0.4804(7) 0.076(5) Uani 1 4 e d . . .
H3A H 0.8610 0.0384 0.4392 0.114 Uiso 1 4 e calc R . .
H3B H 0.9052 -0.0611 0.4921 0.114 Uiso 1 4 e calc R . .
H3C H 0.8965 0.1240 0.4978 0.114 Uiso 1 4 e calc R . .
Cl1 Cl 0.8954(3) 1.2593(6) 0.21077(18) 0.0546(11) Uani 1 4 e d . . .
Cl2 Cl 0.8209(3) 1.0557(6) 0.33221(19) 0.0621(13) Uani 1 4 e d . . .
Cl3 Cl 0.8898(3) 0.7366(6) 0.22405(18) 0.0539(11) Uani 1 4 e d . . .
Cl4 Cl 0.8313(3) 0.4639(8) 0.4644(2) 0.0865(19) Uani 1 4 e d . . .
Cl5 Cl 1.0145(3) 0.2511(7) 0.4111(2) 0.0735(14) Uani 1 4 e d . . .
Cl6 Cl 0.9875(4) 0.7698(7) 0.4120(2) 0.0828(18) Uani 1 4 e d . . .
Br1 Br 0.47367(13) 1.0993(3) 0.10554(10) 0.0833(7) Uani 1 4 e d . . .
Br2 Br 0.48486(14) 0.6424(3) 0.20429(10) 0.0861(7) Uani 1 4 e d . . .
Br3 Br 0.57313(13) -0.1091(3) 0.56797(9) 0.0778(6) Uani 1 4 e d . . .
Pb1 Pb 0.96485(4) 1.00586(10) 0.30258(2) 0.0476(2) Uani 1 4 e d . . .
Pb2 Pb 1.0000 0.5000 0.5000 0.0469(2) Uani 1 2 a d S . .

loop_
_atom_site_aniso_label
_atom_site_aniso_U_11
_atom_site_aniso_U_22
_atom_site_aniso_U_33
_atom_site_aniso_U_23
_atom_site_aniso_U_13
_atom_site_aniso_U_12
C1 0.063(11) 0.052(11) 0.048(8) -0.022(9) 0.013(8) 0.014(11)
C2 0.066(13) 0.088(14) 0.047(9) 0.021(10) 0.010(9) 0.018(12)
C3 0.069(14) 0.104(17) 0.038(9) 0.012(10) 0.001(9) 0.007(13)
C4 0.055(12) 0.071(13) 0.074(12) -0.012(11) 0.016(10) -0.002(11)
C5 0.069(13) 0.071(13) 0.074(11) -0.026(12) 0.027(10) -0.017(13)
C6 0.050(10) 0.049(10) 0.045(8) 0.003(9) 0.004(7) 0.006(10)
C7 0.069(12) 0.052(11) 0.060(10) 0.009(10) 0.016(9) -0.021(12)
C8 0.067(14) 0.071(15) 0.090(14) -0.036(12) 0.030(12) -0.018(12)
C9 0.12(2) 0.037(11) 0.082(13) -0.012(10) 0.047(14) -0.001(13)
C10 0.076(14) 0.078(13) 0.067(11) 0.000(11) 0.051(11) -0.008(12)
C11 0.052(12) 0.056(12) 0.071(11) -0.023(9) 0.003(10) 0.001(9)
C12 0.087(16) 0.056(12) 0.057(10) 0.000(10) 0.019(11) 0.017(12)
C13 0.051(10) 0.072(12) 0.057(9) -0.007(12) 0.014(8) 0.000(13)
C14 0.092(15) 0.091(15) 0.036(8) -0.009(11) 0.021(9) -0.005(15)
C15 0.065(13) 0.064(14) 0.059(10) 0.005(9) 0.009(9) -0.003(10)
C16 0.064(13) 0.066(13) 0.053(10) 0.000(9) 0.015(9) -0.005(10)
C17 0.111(18) 0.067(15) 0.060(11) -0.001(10) 0.054(13) 0.012(12)
C18 0.054(11) 0.102(17) 0.052(9) 0.006(12) 0.007(8) 0.017(13)
N1 0.067(9) 0.067(9) 0.050(7) -0.009(8) 0.016(7) -0.007(10)
N2 0.083(12) 0.092(15) 0.061(9) -0.004(9) 0.018(9) -0.001(11)
N3 0.074(11) 0.084(13) 0.075(9) -0.002(9) 0.027(9) 0.004(10)
Cl1 0.058(3) 0.052(3) 0.054(2) 0.010(2) 0.015(2) -0.001(2)
Cl2 0.062(3) 0.074(3) 0.057(2) 0.002(2) 0.026(2) -0.004(2)
Cl3 0.054(3) 0.051(3) 0.056(2) -0.003(2) 0.012(2) -0.001(2)
Cl4 0.059(3) 0.151(6) 0.051(2) -0.006(3) 0.018(2) -0.011(4)
Cl5 0.076(3) 0.076(3) 0.073(3) -0.030(3) 0.027(3) -0.008(3)
Cl6 0.119(5) 0.070(3) 0.062(3) 0.026(3) 0.028(3) 0.005(3)
Br1 0.0625(13) 0.1065(18) 0.0829(13) -0.0041(13) 0.0222(11) 0.0095(14)
Br2 0.0748(15) 0.0921(17) 0.0988(15) 0.0124(14) 0.0358(13) 0.0175(14)
Br3 0.0694(14) 0.0924(16) 0.0781(12) 0.0117(12) 0.0307(11) -0.0021(13)
Pb1 0.0550(4) 0.0471(4) 0.0424(3) -0.0005(4) 0.0153(3) 0.0009(4)
Pb2 0.0578(6) 0.0429(5) 0.0415(4) 0.0000(5) 0.0157(4) -0.0014(6)

loop_
_geom_bond_atom_site_label_1
_geom_bond_atom_site_label_2
_geom_bond_distance
_geom_bond_site_symmetry_2
_geom_bond_publ_flag
C1 C6 1.35(2) . ?
C1 C2 1.37(2) . ?
C1 N1 1.49(2) . ?
C2 C3 1.37(2) . ?
C2 H2D 0.9300 . ?
C3 C4 1.34(2) . ?
C3 H3D 0.9300 . ?
C4 C5 1.37(3) . ?
C4 Br1 1.892(19) . ?
C5 C6 1.40(2) . ?
C5 H5A 0.9300 . ?
C6 H6A 0.9300 . ?
C7 C8 1.38(3) . ?
C7 C12 1.44(3) . ?
C7 N2 1.47(2) . ?
C8 C9 1.35(3) . ?
C8 H8A 0.9300 . ?
C9 C10 1.42(3) . ?
C9 H9A 0.9300 . ?
C10 C11 1.39(2) . ?
C10 Br2 1.89(2) . ?
C11 C12 1.36(2) . ?
C11 H11A 0.9300 . ?
C12 H12A 0.9300 . ?
C13 C14 1.31(3) . ?
C13 C18 1.36(2) . ?
C13 N3 1.48(2) . ?
C14 C15 1.40(3) . ?
C14 H14A 0.9300 . ?
C15 C16 1.30(2) . ?
C15 H15A 0.9300 . ?
C16 C17 1.33(3) . ?
C16 Br3 1.855(18) . ?
C17 C18 1.37(3) . ?
C17 H17A 0.9300 . ?
C18 H18A 0.9300 . ?
N1 H1A 0.8900 . ?
N1 H1B 0.8900 . ?
N1 H1C 0.8900 . ?
N2 H2A 0.8900 . ?
N2 H2B 0.8900 . ?
N2 H2C 0.8900 . ?
N3 H3A 0.8900 . ?
N3 H3B 0.8900 . ?
N3 H3C 0.8900 . ?
Cl1 Pb1 2.870(4) . ?
Cl2 Pb1 2.770(4) . ?
Cl3 Pb1 2.821(4) . ?
Cl4 Pb2 2.849(5) . ?
Cl5 Pb2 2.822(4) . ?
Cl5 Pb1 3.022(4) 1_545 ?
Cl6 Pb2 2.837(4) . ?
Cl6 Pb1 2.991(4) . ?
Pb1 Cl5 3.022(4) 1_565 ?
Pb2 Cl5 2.822(4) 3_766 ?
Pb2 Cl6 2.837(4) 3_766 ?
Pb2 Cl4 2.849(5) 3_766 ?
